data_7202953
loop_
_publ_author_name
'Mahmoudi, Ghodrat'
'Morsali, Ali'

_publ_section_title
;
 Counter-ion influence on the coordination mode of the
 2,5-bis(4-pyridyl)-1,3,4-oxadiazole (bpo) ligand in mercury(ii)
 coordination polymers, [Hg(bpo)nX2]: X = I--, Br--, SCN--, N3-- and
 NO2--; spectroscopic, thermal, fluorescence and structural studies
;
_journal_issue 11
_journal_name_full CrystEngComm
_journal_page_first 1062
_journal_paper_doi 10.1039/b707228g
_journal_volume 9
_journal_year 2007
_chemical_formula_sum 'C12 H8 Br2 Hg N4 O'
_chemical_formula_weight 584.63
_chemical_name_systematic
;
?
;
_space_group_IT_number 14
_symmetry_cell_setting monoclinic
_symmetry_space_group_name_Hall '-P 2ybc'
_symmetry_space_group_name_H-M 'P 1 21/c 1'
_atom_sites_solution_hydrogens geom
_atom_sites_solution_primary direct
_atom_sites_solution_secondary difmap
_audit_creation_method SHELXL-97
_cell_angle_alpha 90.00
_cell_angle_beta 96.837(2)
_cell_angle_gamma 90.00
_cell_formula_units_Z 4
_cell_length_a 5.2468(6)
_cell_length_b 21.221(2)
_cell_length_c 13.2169(14)
_cell_measurement_reflns_used 5192
_cell_measurement_temperature 100(2)
_cell_measurement_theta_max 30.59
_cell_measurement_theta_min 2.47
_cell_volume 1461.1(3)
_computing_cell_refinement 'SAINT+ 6.45 (Bruker, 2003)'
_computing_data_collection 'SMART 5.630 (Bruker, 1997-2002)'
_computing_data_reduction 'SAINT+ 6.45'
_computing_molecular_graphics 'SHELXTL 6.14'
_computing_publication_material 'SHELXTL 6.14'
_computing_structure_refinement 'SHELXTL 6.14'
_computing_structure_solution 'SHELXTL 6.14 (Bruker, 2000-2003)'
_diffrn_ambient_temperature 100(2)
_diffrn_measured_fraction_theta_full 1.000
_diffrn_measured_fraction_theta_max 1.000
_diffrn_measurement_device_type 'Bruker AXS SMART APEX CCD diffractometer'
_diffrn_measurement_method '\w scans'
_diffrn_radiation_monochromator graphite
_diffrn_radiation_source 'fine-focus sealed tube'
_diffrn_radiation_type MoK\a
_diffrn_radiation_wavelength 0.71073
_diffrn_reflns_av_R_equivalents 0.0657
_diffrn_reflns_av_sigmaI/netI 0.0550
_diffrn_reflns_limit_h_max 6
_diffrn_reflns_limit_h_min -6
_diffrn_reflns_limit_k_max 28
_diffrn_reflns_limit_k_min -28
_diffrn_reflns_limit_l_max 17
_diffrn_reflns_limit_l_min -17
_diffrn_reflns_number 14537
_diffrn_reflns_theta_full 28.28
_diffrn_reflns_theta_max 28.28
_diffrn_reflns_theta_min 1.82
_diffrn_standards_decay_% 0
_diffrn_standards_number 0
_exptl_absorpt_coefficient_mu 16.002
_exptl_absorpt_correction_T_max 0.326
_exptl_absorpt_correction_T_min 0.040
_exptl_absorpt_correction_type multi-scan
_exptl_absorpt_process_details 'SADABS in SAINT+ (Bruker, 2003)'
_exptl_crystal_colour colourless
_exptl_crystal_density_diffrn 2.658
_exptl_crystal_density_method 'not measured'
_exptl_crystal_description block
_exptl_crystal_F_000 1064
_exptl_crystal_size_max 0.20
_exptl_crystal_size_mid 0.15
_exptl_crystal_size_min 0.07
_refine_diff_density_max 2.023
_refine_diff_density_min -2.829
_refine_diff_density_rms 0.287
_refine_ls_extinction_method none
_refine_ls_goodness_of_fit_ref 1.056
_refine_ls_hydrogen_treatment constr
_refine_ls_matrix_type full
_refine_ls_number_parameters 181
_refine_ls_number_reflns 3609
_refine_ls_number_restraints 36
_refine_ls_restrained_S_all 1.054
_refine_ls_R_factor_all 0.0406
_refine_ls_R_factor_gt 0.0362
_refine_ls_shift/su_max 0.000
_refine_ls_shift/su_mean 0.000
_refine_ls_structure_factor_coef Fsqd
_refine_ls_weighting_details 'calc w=1/[\s^2^(Fo^2^)+(0.0489P)^2^] where P=(Fo^2^+2Fc^2^)/3'
_refine_ls_weighting_scheme calc
_refine_ls_wR_factor_gt 0.0887
_refine_ls_wR_factor_ref 0.0910
_reflns_number_gt 3257
_reflns_number_total 3609
_reflns_threshold_expression >I>2\s(I)
_cod_data_source_file b707228g.txt
_cod_data_source_block 06mz252m
_cod_depositor_comments
;
The following automatic conversions were performed:
'_symmetry_cell_setting' value 'Monoclinic' changed to 'monoclinic'
according to '/home/saulius/struct/CIF-dictionaries/cif_core.dic'
dictionary named 'cif_core.dic' version 2.4.1 from 2010-06-29.

Automatic conversion script
Id: cif_fix_enum 1527 2010-12-29 10:47:43Z saulius 
;
_cod_original_cell_volume 1461.2(3)
_cod_original_sg_symbol_H-M P2(1)/c
_cod_database_code 7202953

loop_
_symmetry_equiv_pos_as_xyz
'x, y, z'
'-x, y+1/2, -z+1/2'
'-x, -y, -z'
'x, -y-1/2, z-1/2'

loop_
_atom_site_label
_atom_site_type_symbol
_atom_site_fract_x
_atom_site_fract_y
_atom_site_fract_z
_atom_site_U_iso_or_equiv
_atom_site_adp_type
_atom_site_occupancy
_atom_site_symmetry_multiplicity
_atom_site_calc_flag
_atom_site_refinement_flags
_atom_site_disorder_assembly
_atom_site_disorder_group
Br1 Br -0.52831(13) 0.12693(3) -0.07481(4) 0.02545(16) Uani 1 1 d . . .
Br2 Br -0.65381(11) 0.20141(2) 0.25882(4) 0.01513(13) Uani 1 1 d . . .
C1 C -0.1492(11) 0.2987(2) 0.1726(4) 0.0107(10) Uani 1 1 d U . .
H1 H -0.2439 0.2942 0.2291 0.013 Uiso 1 1 calc R . .
C2 C 0.0413(11) 0.3450(2) 0.1771(4) 0.0106(10) Uani 1 1 d U . .
H2 H 0.0767 0.3714 0.2352 0.013 Uiso 1 1 calc R . .
C3 C 0.1765(10) 0.3509(2) 0.0939(4) 0.0098(10) Uani 1 1 d U . .
C4 C 0.1169(11) 0.3125(3) 0.0088(4) 0.0128(11) Uani 1 1 d U . .
H4 H 0.2053 0.3168 -0.0496 0.015 Uiso 1 1 calc R . .
C5 C -0.0749(11) 0.2679(2) 0.0117(4) 0.0141(11) Uani 1 1 d U . .
H5 H -0.1167 0.2414 -0.0458 0.017 Uiso 1 1 calc R . .
C6 C 0.3851(11) 0.3966(2) 0.0902(4) 0.0110(10) Uani 1 1 d U . .
C7 C 0.6652(11) 0.4657(2) 0.1397(4) 0.0114(10) Uani 1 1 d . . .
C8 C 0.8290(10) 0.5095(2) 0.2059(4) 0.0099(10) Uani 1 1 d . . .
C9 C 0.8214(12) 0.5161(2) 0.3090(4) 0.0139(11) Uani 1 1 d . . .
H9 H 0.7003 0.4934 0.3428 0.017 Uiso 1 1 calc R . .
C10 C 0.9949(11) 0.5567(3) 0.3621(4) 0.0159(11) Uani 1 1 d . . .
H10 H 0.9939 0.5606 0.4336 0.019 Uiso 1 1 calc R . .
C11 C 1.1678(11) 0.5846(2) 0.2166(4) 0.0151(11) Uani 1 1 d . . .
H11 H 1.2878 0.6087 0.1843 0.018 Uiso 1 1 calc R . .
C12 C 1.0037(11) 0.5446(2) 0.1578(4) 0.0121(10) Uani 1 1 d . . .
H12 H 1.0097 0.5411 0.0864 0.015 Uiso 1 1 calc R . .
Hg1 Hg -0.47254(4) 0.168318(8) 0.101550(13) 0.01130(9) Uani 1 1 d . . .
N1 N -0.2042(9) 0.2607(2) 0.0927(3) 0.0118(9) Uani 1 1 d . . .
N2 N 0.5107(9) 0.40717(19) 0.0140(3) 0.0121(9) Uani 1 1 d . . .
N3 N 0.6955(9) 0.4523(2) 0.0466(3) 0.0124(9) Uani 1 1 d . . .
N4 N 1.1649(9) 0.5909(2) 0.3169(3) 0.0125(9) Uani 1 1 d . . .
O1 O 0.4716(7) 0.43243(16) 0.1747(3) 0.0107(7) Uani 1 1 d . . .

loop_
_atom_site_aniso_label
_atom_site_aniso_U_11
_atom_site_aniso_U_22
_atom_site_aniso_U_33
_atom_site_aniso_U_23
_atom_site_aniso_U_13
_atom_site_aniso_U_12
Br1 0.0442(4) 0.0247(3) 0.0050(2) -0.0053(2) -0.0072(2) 0.0043(3)
Br2 0.0220(3) 0.0161(3) 0.0082(2) 0.00390(18) 0.0056(2) 0.0045(2)
C1 0.017(3) 0.010(2) 0.004(2) 0.0016(16) -0.0014(18) 0.0028(19)
C2 0.016(3) 0.012(2) 0.004(2) 0.0002(16) -0.0015(18) 0.0025(19)
C3 0.013(2) 0.012(2) 0.004(2) 0.0014(17) 0.0001(18) 0.0015(19)
C4 0.020(3) 0.015(2) 0.004(2) -0.0009(18) 0.0028(19) -0.002(2)
C5 0.020(3) 0.016(2) 0.006(2) -0.0031(17) 0.0000(19) -0.004(2)
C6 0.019(3) 0.010(2) 0.004(2) -0.0017(16) 0.0008(18) 0.0026(19)
C7 0.015(3) 0.013(2) 0.006(2) 0.0009(18) -0.0011(19) 0.001(2)
C8 0.011(3) 0.008(2) 0.010(2) 0.0002(17) -0.0014(19) 0.0018(19)
C9 0.021(3) 0.015(2) 0.006(2) -0.0003(18) 0.002(2) -0.002(2)
C10 0.026(3) 0.018(2) 0.004(2) 0.0005(19) 0.004(2) -0.001(2)
C11 0.020(3) 0.017(2) 0.009(2) 0.0005(19) 0.002(2) 0.002(2)
C12 0.019(3) 0.011(2) 0.006(2) -0.0007(17) 0.000(2) 0.000(2)
Hg1 0.01941(15) 0.01099(12) 0.00302(12) 0.00052(6) -0.00062(8) -0.00075(7)
N1 0.016(2) 0.014(2) 0.0046(19) -0.0010(15) -0.0001(17) -0.0022(17)
N2 0.019(3) 0.0119(19) 0.006(2) -0.0003(15) 0.0015(18) -0.0034(18)
N3 0.017(3) 0.012(2) 0.008(2) -0.0003(16) 0.0006(18) -0.0042(18)
N4 0.019(3) 0.014(2) 0.0040(19) -0.0008(15) -0.0014(17) -0.0017(18)
O1 0.016(2) 0.0111(16) 0.0044(16) -0.0006(13) 0.0005(14) -0.0023(14)

loop_
_atom_type_symbol
_atom_type_description
_atom_type_scat_dispersion_real
_atom_type_scat_dispersion_imag
_atom_type_scat_source
C C 0.0033 0.0016 'International Tables Vol C Tables 4.2.6.8 and 6.1.1.4'
H H 0.0000 0.0000 'International Tables Vol C Tables 4.2.6.8 and 6.1.1.4'
N N 0.0061 0.0033 'International Tables Vol C Tables 4.2.6.8 and 6.1.1.4'
O O 0.0106 0.0060 'International Tables Vol C Tables 4.2.6.8 and 6.1.1.4'
Hg Hg -2.3894 9.2266 'International Tables Vol C Tables 4.2.6.8 and 6.1.1.4'
Br Br -0.2901 2.4595 'International Tables Vol C Tables 4.2.6.8 and 6.1.1.4'

loop_
_geom_angle_atom_site_label_1
_geom_angle_atom_site_label_2
_geom_angle_atom_site_label_3
_geom_angle
_geom_angle_site_symmetry_1
_geom_angle_site_symmetry_3
_geom_angle_publ_flag
N1 C1 C2 123.1(5) . . ?
N1 C1 H1 118.5 . . ?
C2 C1 H1 118.5 . . ?
C3 C2 C1 117.5(5) . . ?
C3 C2 H2 121.2 . . ?
C1 C2 H2 121.2 . . ?
C2 C3 C4 120.1(5) . . ?
C2 C3 C6 122.8(5) . . ?
C4 C3 C6 117.1(4) . . ?
C5 C4 C3 118.1(5) . . ?
C5 C4 H4 121.0 . . ?
C3 C4 H4 121.0 . . ?
N1 C5 C4 122.5(5) . . ?
N1 C5 H5 118.7 . . ?
C4 C5 H5 118.7 . . ?
N2 C6 O1 112.8(4) . . ?
N2 C6 C3 126.5(4) . . ?
O1 C6 C3 120.7(4) . . ?
N3 C7 O1 113.0(5) . . ?
N3 C7 C8 125.0(5) . . ?
O1 C7 C8 121.9(4) . . ?
C9 C8 C12 119.8(5) . . ?
C9 C8 C7 124.5(5) . . ?
C12 C8 C7 115.7(5) . . ?
C8 C9 C10 118.1(5) . . ?
C8 C9 H9 120.9 . . ?
C10 C9 H9 120.9 . . ?
N4 C10 C9 122.9(5) . . ?
N4 C10 H10 118.6 . . ?
C9 C10 H10 118.6 . . ?
N4 C11 C12 122.7(5) . . ?
N4 C11 H11 118.6 . . ?
C12 C11 H11 118.6 . . ?
C11 C12 C8 118.2(5) . . ?
C11 C12 H12 120.9 . . ?
C8 C12 H12 120.9 . . ?
N1 Hg1 N4 101.92(15) . 2_645 ?
N1 Hg1 Br1 104.24(10) . . ?
N4 Hg1 Br1 100.00(10) 2_645 . ?
N1 Hg1 Br2 95.38(10) . . ?
N4 Hg1 Br2 96.80(10) 2_645 . ?
Br1 Hg1 Br2 150.79(2) . . ?
C1 N1 C5 118.7(5) . . ?
C1 N1 Hg1 121.6(3) . . ?
C5 N1 Hg1 118.8(3) . . ?
C6 N2 N3 106.3(4) . . ?
C7 N3 N2 106.6(4) . . ?
C11 N4 C10 118.3(5) . . ?
C11 N4 Hg1 114.7(4) . 2_655 ?
C10 N4 Hg1 127.0(3) . 2_655 ?
C7 O1 C6 101.4(4) . . ?

loop_
_geom_bond_atom_site_label_1
_geom_bond_atom_site_label_2
_geom_bond_distance
_geom_bond_site_symmetry_2
_geom_bond_publ_flag
Br1 Hg1 2.4754(6) . ?
Br2 Hg1 2.4878(6) . ?
C1 N1 1.332(6) . ?
C1 C2 1.397(8) . ?
C1 H1 0.9500 . ?
C2 C3 1.384(7) . ?
C2 H2 0.9500 . ?
C3 C4 1.395(7) . ?
C3 C6 1.467(7) . ?
C4 C5 1.386(8) . ?
C4 H4 0.9500 . ?
C5 N1 1.343(7) . ?
C5 H5 0.9500 . ?
C6 N2 1.287(6) . ?
C6 O1 1.382(6) . ?
C7 N3 1.292(6) . ?
C7 O1 1.362(6) . ?
C7 C8 1.480(7) . ?
C8 C9 1.375(7) . ?
C8 C12 1.393(7) . ?
C9 C10 1.383(8) . ?
C9 H9 0.9500 . ?
C10 N4 1.344(7) . ?
C10 H10 0.9500 . ?
C11 N4 1.334(7) . ?
C11 C12 1.381(8) . ?
C11 H11 0.9500 . ?
C12 H12 0.9500 . ?
Hg1 N1 2.425(4) . ?
Hg1 N4 2.460(4) 2_645 ?
N2 N3 1.394(6) . ?
N4 Hg1 2.460(4) 2_655 ?

loop_
_geom_torsion_atom_site_label_1
_geom_torsion_atom_site_label_2
_geom_torsion_atom_site_label_3
_geom_torsion_atom_site_label_4
_geom_torsion
_geom_torsion_site_symmetry_1
_geom_torsion_site_symmetry_2
_geom_torsion_site_symmetry_3
_geom_torsion_site_symmetry_4
_geom_torsion_publ_flag
N1 C1 C2 C3 0.2(8) . . . . ?
C1 C2 C3 C4 1.4(8) . . . . ?
C1 C2 C3 C6 -178.5(5) . . . . ?
C2 C3 C4 C5 -1.6(8) . . . . ?
C6 C3 C4 C5 178.3(5) . . . . ?
C3 C4 C5 N1 0.2(9) . . . . ?
C2 C3 C6 N2 -176.2(5) . . . . ?
C4 C3 C6 N2 3.9(8) . . . . ?
C2 C3 C6 O1 5.8(8) . . . . ?
C4 C3 C6 O1 -174.1(5) . . . . ?
N3 C7 C8 C9 -169.3(5) . . . . ?
O1 C7 C8 C9 6.9(8) . . . . ?
N3 C7 C8 C12 9.4(8) . . . . ?
O1 C7 C8 C12 -174.3(5) . . . . ?
C12 C8 C9 C10 -1.8(8) . . . . ?
C7 C8 C9 C10 176.9(5) . . . . ?
C8 C9 C10 N4 1.7(9) . . . . ?
N4 C11 C12 C8 -0.2(8) . . . . ?
C9 C8 C12 C11 1.0(8) . . . . ?
C7 C8 C12 C11 -177.8(5) . . . . ?
C2 C1 N1 C5 -1.5(8) . . . . ?
C2 C1 N1 Hg1 167.5(4) . . . . ?
C4 C5 N1 C1 1.3(8) . . . . ?
C4 C5 N1 Hg1 -168.0(4) . . . . ?
N4 Hg1 N1 C1 -81.7(4) 2_645 . . . ?
Br1 Hg1 N1 C1 174.6(4) . . . . ?
Br2 Hg1 N1 C1 16.4(4) . . . . ?
N4 Hg1 N1 C5 87.3(4) 2_645 . . . ?
Br1 Hg1 N1 C5 -16.4(4) . . . . ?
Br2 Hg1 N1 C5 -174.6(4) . . . . ?
O1 C6 N2 N3 0.4(6) . . . . ?
C3 C6 N2 N3 -177.8(5) . . . . ?
O1 C7 N3 N2 0.4(6) . . . . ?
C8 C7 N3 N2 177.0(5) . . . . ?
C6 N2 N3 C7 -0.5(6) . . . . ?
C12 C11 N4 C10 0.1(8) . . . . ?
C12 C11 N4 Hg1 -178.2(4) . . . 2_655 ?
C9 C10 N4 C11 -0.9(8) . . . . ?
C9 C10 N4 Hg1 177.2(4) . . . 2_655 ?
N3 C7 O1 C6 -0.2(6) . . . . ?
C8 C7 O1 C6 -176.9(5) . . . . ?
N2 C6 O1 C7 -0.1(5) . . . . ?
C3 C6 O1 C7 178.1(5) . . . . ?
